data_4110867
loop_
_publ_author_name
'Rosa E. Bulo'
'Florian Allaart'
'Andreas W. Ehlers'
'Franciscus J. J. de Kanter'
'Marius Schakel'
'Martin Lutz'
'Anthony L. Spek'
'Koop Lammertsma'

_publ_contact_author_address
; Bijvoet Center for Biomolecular Research
  Dep. Crystal and Structural Chemistry
  Utrecht University
  Padualaan 8
  3584 CH Utrecht
  The Netherlands
;
_publ_contact_author_email m.lutz@chem.uu.nl
_publ_contact_author_fax '[+31] 30 2533940'
_publ_contact_author_name 'Martin Lutz'
_publ_contact_author_phone '[+31] 30 2533902'
_publ_section_title
;
 Circumambulatory Rearrangement with Characteristics of a 2:1 Covalent
 Molecular Bevel Gear
;
_journal_name_full 'Journal of the American Chemical Society'
_journal_page_first 12169
_journal_page_last 12173
_journal_paper_doi 10.1021/ja0627895
_journal_volume 128
_journal_year 2006
_chemical_formula_moiety 'C14 H11 O5 P W'
_chemical_formula_sum 'C14 H11 O5 P W'
_chemical_formula_weight 474.05
_chemical_name_systematic
; 
 ? 
;
_space_group_IT_number 14
_symmetry_cell_setting monoclinic
_symmetry_space_group_name_Hall '-P 2ybc'
_symmetry_space_group_name_H-M 'P 1 21/c 1'
_atom_sites_solution_hydrogens difmap
_atom_sites_solution_primary heavy
_atom_sites_solution_secondary difmap
_audit_creation_method SHELXL-97
_cell_angle_alpha 90.00
_cell_angle_beta 110.442(8)
_cell_angle_gamma 90.00
_cell_formula_units_Z 4
_cell_length_a 9.0373(11)
_cell_length_b 13.4576(11)
_cell_length_c 13.5480(11)
_cell_measurement_reflns_used 92
_cell_measurement_temperature 150(2)
_cell_measurement_theta_max 20.75
_cell_measurement_theta_min 3.84
_cell_volume 1544.0(3)
_computing_cell_refinement Dirax
_computing_data_collection 'Nonius COLLECT'
_computing_data_reduction 'EvalCCD, ABST, Sortav'
_computing_structure_refinement 'SHELXL-97 (Sheldrick, 1997)'
_computing_structure_solution 'DIRDIF-97 (Beurskens et al., 1997)'
_diffrn_ambient_temperature 150(2)
_diffrn_measured_fraction_theta_full 0.994
_diffrn_measured_fraction_theta_max 0.994
_diffrn_measurement_device_type 'Nonius KappaCCD'
_diffrn_radiation_monochromator graphite
_diffrn_radiation_source 'rotating anode'
_diffrn_radiation_type MoK\a
_diffrn_radiation_wavelength 0.71073
_diffrn_reflns_av_R_equivalents 0.0401
_diffrn_reflns_av_sigmaI/netI 0.0216
_diffrn_reflns_limit_h_max 11
_diffrn_reflns_limit_h_min -11
_diffrn_reflns_limit_k_max 17
_diffrn_reflns_limit_k_min 0
_diffrn_reflns_limit_l_max 17
_diffrn_reflns_limit_l_min 0
_diffrn_reflns_number 20279
_diffrn_reflns_theta_full 27.50
_diffrn_reflns_theta_max 27.50
_diffrn_reflns_theta_min 2.21
_exptl_absorpt_coefficient_mu 7.601
_exptl_absorpt_correction_T_max 0.37
_exptl_absorpt_correction_T_min 0.17
_exptl_absorpt_correction_type analytical
_exptl_crystal_colour yellow
_exptl_crystal_density_diffrn 2.039
_exptl_crystal_description block
_exptl_crystal_F_000 896
_exptl_crystal_size_max 0.36
_exptl_crystal_size_mid 0.36
_exptl_crystal_size_min 0.30
_refine_diff_density_max 0.606
_refine_diff_density_min -1.081
_refine_diff_density_rms 0.120
_refine_ls_extinction_method none
_refine_ls_goodness_of_fit_ref 1.099
_refine_ls_hydrogen_treatment refall
_refine_ls_matrix_type full
_refine_ls_number_parameters 234
_refine_ls_number_reflns 3522
_refine_ls_number_restraints 0
_refine_ls_restrained_S_all 1.099
_refine_ls_R_factor_all 0.0212
_refine_ls_R_factor_gt 0.0177
_refine_ls_shift/su_max 0.002
_refine_ls_shift/su_mean 0.000
_refine_ls_structure_factor_coef Fsqd
_refine_ls_weighting_details 'calc w=1/[\s^2^(Fo^2^)+(0.0225P)^2^+1.0800P] where P=(Fo^2^+2Fc^2^)/3'
_refine_ls_weighting_scheme calc
_refine_ls_wR_factor_gt 0.0432
_refine_ls_wR_factor_ref 0.0448
_reflns_number_gt 3192
_reflns_number_total 3522
_reflns_threshold_expression I>2\s(I)
_cod_data_source_file ja0627895si20060501_050610_2.cif
_cod_data_source_block s2938a
_cod_original_cell_volume 1543.9(3)
_cod_original_sg_symbol_H-M 'P 21/c'
_cod_database_code 4110867

loop_
_symmetry_equiv_pos_as_xyz
'x, y, z'
'-x, y+1/2, -z+1/2'
'-x, -y, -z'
'x, -y-1/2, z-1/2'

loop_
_atom_site_label
_atom_site_type_symbol
_atom_site_fract_x
_atom_site_fract_y
_atom_site_fract_z
_atom_site_U_iso_or_equiv
_atom_site_adp_type
_atom_site_occupancy
_atom_site_symmetry_multiplicity
_atom_site_calc_flag
W1 W 0.121059(12) 0.141200(7) 0.354496(8) 0.01687(5) Uani 1 1 d
P1 P 0.36519(8) 0.22926(5) 0.35407(5) 0.01718(13) Uani 1 1 d
O1 O 0.0537(3) 0.04941(18) 0.12672(17) 0.0379(5) Uani 1 1 d
O2 O 0.3355(3) -0.04607(17) 0.45339(18) 0.0383(5) Uani 1 1 d
O3 O 0.1555(3) 0.2402(2) 0.57346(18) 0.0483(7) Uani 1 1 d
O4 O -0.0801(3) 0.32815(19) 0.2413(2) 0.0422(6) Uani 1 1 d
O5 O -0.1686(3) 0.02475(18) 0.37402(19) 0.0396(6) Uani 1 1 d
C1 C 0.4940(4) 0.2774(2) 0.4834(2) 0.0277(6) Uani 1 1 d
C2 C 0.6613(4) 0.3018(3) 0.4920(3) 0.0353(7) Uani 1 1 d
C3 C 0.7101(4) 0.3523(2) 0.4236(3) 0.0365(8) Uani 1 1 d
C4 C 0.6209(4) 0.3937(2) 0.3208(3) 0.0320(7) Uani 1 1 d
C5 C 0.4668(4) 0.3949(2) 0.2659(3) 0.0283(6) Uani 1 1 d
C6 C 0.3354(3) 0.35609(19) 0.2988(2) 0.0217(6) Uani 1 1 d
C7 C 0.3303(4) 0.4140(2) 0.3927(3) 0.0290(6) Uani 1 1 d
C8 C 0.4098(4) 0.3749(2) 0.4855(3) 0.0344(8) Uani 1 1 d
C9 C 0.4856(4) 0.1612(2) 0.2955(3) 0.0293(7) Uani 1 1 d
C10 C 0.0811(3) 0.0826(2) 0.2084(2) 0.0242(6) Uani 1 1 d
C11 C 0.2595(3) 0.0219(2) 0.4200(2) 0.0246(6) Uani 1 1 d
C12 C 0.1470(4) 0.2037(2) 0.4960(2) 0.0282(6) Uani 1 1 d
C13 C -0.0100(3) 0.2611(2) 0.2832(2) 0.0254(6) Uani 1 1 d
C14 C -0.0650(3) 0.0677(2) 0.3643(2) 0.0257(6) Uani 1 1 d
H1 H 0.492(4) 0.230(2) 0.538(2) 0.025(8) Uiso 1 1 d
H2 H 0.741(5) 0.272(3) 0.557(3) 0.054(12) Uiso 1 1 d
H3 H 0.825(6) 0.364(3) 0.448(4) 0.063(14) Uiso 1 1 d
H4 H 0.688(4) 0.417(3) 0.291(3) 0.037(10) Uiso 1 1 d
H5 H 0.427(4) 0.424(3) 0.194(3) 0.047(11) Uiso 1 1 d
H6 H 0.237(4) 0.358(2) 0.241(3) 0.024(9) Uiso 1 1 d
H7 H 0.280(5) 0.477(3) 0.388(3) 0.052(11) Uiso 1 1 d
H8 H 0.422(4) 0.405(3) 0.550(3) 0.039(10) Uiso 1 1 d
H9A H 0.420(5) 0.142(3) 0.229(3) 0.041(11) Uiso 1 1 d
H9B H 0.567(5) 0.201(3) 0.287(3) 0.062(13) Uiso 1 1 d
H9C H 0.517(5) 0.101(3) 0.335(3) 0.049(11) Uiso 1 1 d

loop_
_atom_site_aniso_label
_atom_site_aniso_U_11
_atom_site_aniso_U_22
_atom_site_aniso_U_33
_atom_site_aniso_U_23
_atom_site_aniso_U_13
_atom_site_aniso_U_12
W1 0.01952(7) 0.01487(7) 0.01581(7) -0.00014(4) 0.00567(4) -0.00213(4)
P1 0.0200(3) 0.0134(3) 0.0175(3) 0.0008(2) 0.0056(3) -0.0009(2)
O1 0.0456(14) 0.0410(14) 0.0228(11) -0.0097(9) 0.0066(10) 0.0050(11)
O2 0.0396(13) 0.0275(12) 0.0419(13) 0.0091(10) 0.0067(10) 0.0070(10)
O3 0.0751(19) 0.0482(16) 0.0263(12) -0.0089(11) 0.0235(12) -0.0003(13)
O4 0.0406(14) 0.0347(13) 0.0482(15) 0.0095(11) 0.0117(11) 0.0170(11)
O5 0.0336(13) 0.0398(14) 0.0493(14) -0.0063(11) 0.0192(11) -0.0140(10)
C1 0.0303(16) 0.0293(16) 0.0185(13) 0.0008(11) 0.0023(11) -0.0078(12)
C2 0.0253(15) 0.0384(19) 0.0312(17) 0.0017(14) -0.0042(13) -0.0064(14)
C3 0.0239(16) 0.0343(19) 0.046(2) -0.0009(14) 0.0060(14) -0.0069(13)
C4 0.0305(17) 0.0261(16) 0.0430(18) 0.0042(14) 0.0173(14) -0.0061(13)
C5 0.0306(16) 0.0194(14) 0.0368(17) 0.0076(13) 0.0140(13) -0.0004(12)
C6 0.0198(13) 0.0167(13) 0.0276(15) 0.0032(10) 0.0072(11) -0.0003(10)
C7 0.0307(15) 0.0157(14) 0.0444(18) -0.0062(13) 0.0178(14) -0.0029(12)
C8 0.0394(19) 0.0315(17) 0.0361(19) -0.0165(14) 0.0179(15) -0.0166(14)
C9 0.0286(16) 0.0211(15) 0.0415(19) -0.0011(13) 0.0163(14) 0.0040(12)
C10 0.0235(14) 0.0222(14) 0.0249(14) 0.0015(11) 0.0059(11) 0.0019(11)
C11 0.0246(14) 0.0242(15) 0.0231(14) 0.0018(11) 0.0061(11) -0.0036(11)
C12 0.0337(16) 0.0266(15) 0.0252(15) 0.0008(12) 0.0114(12) -0.0014(12)
C13 0.0247(14) 0.0263(15) 0.0246(14) -0.0007(12) 0.0082(11) 0.0003(12)
C14 0.0247(14) 0.0249(15) 0.0264(14) -0.0024(12) 0.0078(11) -0.0033(12)

loop_
_atom_type_symbol
_atom_type_description
_atom_type_scat_dispersion_real
_atom_type_scat_dispersion_imag
_atom_type_scat_source
C C 0.0033 0.0016 'International Tables Vol C Tables 4.2.6.8 and 6.1.1.4'
H H 0.0000 0.0000 'International Tables Vol C Tables 4.2.6.8 and 6.1.1.4'
O O 0.0106 0.0060 'International Tables Vol C Tables 4.2.6.8 and 6.1.1.4'
P P 0.1023 0.0942 'International Tables Vol C Tables 4.2.6.8 and 6.1.1.4'
W W -0.8490 6.8722 'International Tables Vol C Tables 4.2.6.8 and 6.1.1.4'

loop_
_geom_angle_atom_site_label_1
_geom_angle_atom_site_label_2
_geom_angle_atom_site_label_3
_geom_angle
C14 W1 C12 87.97(12)
C14 W1 C13 93.48(12)
C12 W1 C13 88.63(12)
C14 W1 C11 89.07(12)
C12 W1 C11 93.70(12)
C13 W1 C11 176.60(11)
C14 W1 C10 90.33(11)
C12 W1 C10 176.34(11)
C13 W1 C10 88.23(11)
C11 W1 C10 89.51(11)
C14 W1 P1 176.19(8)
C12 W1 P1 89.69(9)
C13 W1 P1 89.47(8)
C11 W1 P1 88.07(8)
C10 W1 P1 92.17(8)
C9 P1 C6 108.40(15)
C9 P1 C1 108.53(16)
C6 P1 C1 90.85(14)
C9 P1 W1 115.32(11)
C6 P1 W1 115.77(9)
C1 P1 W1 115.25(10)
C2 C1 C8 107.7(3)
C2 C1 P1 115.5(2)
C8 C1 P1 99.6(2)
C2 C1 H1 111.4(18)
C8 C1 H1 113.7(18)
P1 C1 H1 108.5(18)
C3 C2 C1 128.2(3)
C3 C2 H2 120(2)
C1 C2 H2 112(2)
C2 C3 C4 130.5(3)
C2 C3 H3 114(3)
C4 C3 H3 115(3)
C5 C4 C3 131.4(3)
C5 C4 H4 119(2)
C3 C4 H4 109(2)
C4 C5 C6 127.8(3)
C4 C5 H5 120(2)
C6 C5 H5 112(2)
C5 C6 C7 109.4(2)
C5 C6 P1 115.1(2)
C7 C6 P1 100.3(2)
C5 C6 H6 110(2)
C7 C6 H6 112.7(19)
P1 C6 H6 108.8(17)
C8 C7 C6 115.5(3)
C8 C7 H7 120(2)
C6 C7 H7 124(2)
C7 C8 C1 115.9(3)
C7 C8 H8 124(2)
C1 C8 H8 120(2)
P1 C9 H9A 107(2)
P1 C9 H9B 112(3)
H9A C9 H9B 107(4)
P1 C9 H9C 107(2)
H9A C9 H9C 106(3)
H9B C9 H9C 117(4)
O1 C10 W1 177.7(3)
O2 C11 W1 177.8(3)
O3 C12 W1 177.2(3)
O4 C13 W1 177.7(3)
O5 C14 W1 177.3(3)

loop_
_geom_bond_atom_site_label_1
_geom_bond_atom_site_label_2
_geom_bond_distance
W1 C14 1.995(3)
W1 C12 2.030(3)
W1 C13 2.035(3)
W1 C11 2.039(3)
W1 C10 2.042(3)
W1 P1 2.5062(7)
P1 C9 1.804(3)
P1 C6 1.846(3)
P1 C1 1.850(3)
O1 C10 1.137(3)
O2 C11 1.138(4)
O3 C12 1.137(4)
O4 C13 1.134(4)
O5 C14 1.146(4)
C1 C2 1.512(4)
C1 C8 1.521(5)
C1 H1 0.98(3)
C2 C3 1.341(5)
C2 H2 1.01(4)
C3 C4 1.455(5)
C3 H3 0.99(5)
C4 C5 1.330(4)
C4 H4 0.90(4)
C5 C6 1.500(4)
C5 H5 0.99(4)
C6 C7 1.506(4)
C6 H6 0.96(3)
C7 C8 1.320(5)
C7 H7 0.96(4)
C8 H8 0.93(4)
C9 H9A 0.93(4)
C9 H9B 0.95(5)
C9 H9C 0.96(4)

loop_
_geom_torsion_atom_site_label_1
_geom_torsion_atom_site_label_2
_geom_torsion_atom_site_label_3
_geom_torsion_atom_site_label_4
_geom_torsion
C12 W1 P1 C9 144.84(16)
C13 W1 P1 C9 -126.53(15)
C11 W1 P1 C9 51.13(15)
C10 W1 P1 C9 -38.32(15)
C12 W1 P1 C6 -87.13(14)
C13 W1 P1 C6 1.50(13)
C11 W1 P1 C6 179.16(13)
C10 W1 P1 C6 89.71(13)
C12 W1 P1 C1 17.10(14)
C13 W1 P1 C1 105.74(14)
C11 W1 P1 C1 -76.61(14)
C10 W1 P1 C1 -166.05(14)
C9 P1 C1 C2 31.0(3)
C6 P1 C1 C2 -78.7(3)
W1 P1 C1 C2 162.1(2)
C9 P1 C1 C8 146.0(2)
C6 P1 C1 C8 36.2(2)
W1 P1 C1 C8 -82.96(19)
C8 C1 C2 C3 -64.2(5)
P1 C1 C2 C3 46.0(5)
C1 C2 C3 C4 -3.4(7)
C2 C3 C4 C5 1.1(7)
C3 C4 C5 C6 3.4(6)
C4 C5 C6 C7 63.3(4)
C4 C5 C6 P1 -48.6(4)
C9 P1 C6 C5 -29.3(3)
C1 P1 C6 C5 80.6(2)
W1 P1 C6 C5 -160.68(19)
C9 P1 C6 C7 -146.5(2)
C1 P1 C6 C7 -36.6(2)
W1 P1 C6 C7 82.10(19)
C5 C6 C7 C8 -93.6(3)
P1 C6 C7 C8 27.7(3)
C6 C7 C8 C1 -0.2(4)
C2 C1 C8 C7 93.4(3)
P1 C1 C8 C7 -27.4(3)
